data_7213458
loop_
_publ_author_name
'Magu\`eres, Pierre Le'
'Lindeman, Sergey V.'
'Kochi, Jay K.'

_publ_section_title
;
 Direct relationship between intermolecular charge-transfer and
 charge-resonance complexes via structural changes in the arene donor with
 various \p-acceptors
;
_journal_issue 7
_journal_name_full 'Journal of the Chemical Society, Perkin Transactions 2'
_journal_page_first 1180
_journal_paper_doi 10.1039/b009543p
_journal_year 2001
_chemical_compound_source 'chemical synthesis'
_chemical_formula_moiety '(C20 H24)^+^, (Cl6 Sb)^-^, (C H2 Cl2)'
_chemical_formula_sum 'C21 H26 Cl8 Sb'
_chemical_formula_weight 683.77
_chemical_name_systematic
; 
Octamethylbiphenylene hexachloroantimonate, dichloromethane monosolvate 
;
_space_group_IT_number 2
_symmetry_cell_setting triclinic
_symmetry_space_group_name_Hall '-P 1'
_symmetry_space_group_name_H-M 'P -1'
_atom_sites_solution_hydrogens geom
_atom_sites_solution_primary direct
_atom_sites_solution_secondary difmap
_audit_creation_method SHELXL
_cell_angle_alpha 81.964(1)
_cell_angle_beta 70.035(1)
_cell_angle_gamma 80.276(1)
_cell_formula_units_Z 2
_cell_length_a 9.6343(2)
_cell_length_b 10.6007(2)
_cell_length_c 13.8761(2)
_cell_measurement_reflns_used 8192
_cell_measurement_temperature 123(2)
_cell_measurement_theta_max 36
_cell_measurement_theta_min 2
_cell_volume 1307.69(4)
_computing_cell_refinement 'SAINT V4.050 (Siemens, 1989-95)'
_computing_data_collection 'SMART V4.050 (Siemens, 1989-95)'
_computing_data_reduction 'SAINT & SADABS (Sheldrick, 1996)'
_computing_molecular_graphics 'XP V5.06 (Siemens, 1996)'
_computing_publication_material 'SHELXL-93 & XCIF V5.05 (Siemens, 1996)'
_computing_structure_refinement 'SHELXL-93 (Sheldrick, 1993)'
_computing_structure_solution 'SHELXS-86 (Sheldrick, 1990)'
_diffrn_ambient_temperature 123(2)
_diffrn_measurement_device 'Siemens SMART'
_diffrn_measurement_method
;
\w-scan, frame range 0.3 deg, hemisphere
;
_diffrn_radiation_monochromator graphite
_diffrn_radiation_source 'normal-focus sealed tube'
_diffrn_radiation_type MoK\a
_diffrn_radiation_wavelength 0.71073
_diffrn_reflns_av_R_equivalents 0.0304
_diffrn_reflns_av_sigmaI/netI 0.0693
_diffrn_reflns_limit_h_max 15
_diffrn_reflns_limit_h_min -14
_diffrn_reflns_limit_k_max 17
_diffrn_reflns_limit_k_min -17
_diffrn_reflns_limit_l_max 22
_diffrn_reflns_limit_l_min 0
_diffrn_reflns_number 16484
_diffrn_reflns_theta_max 36.21
_diffrn_reflns_theta_min 1.57
_exptl_absorpt_coefficient_mu 1.881
_exptl_absorpt_correction_T_max 0.726
_exptl_absorpt_correction_T_min 0.598
_exptl_absorpt_correction_type 'Semi-empirical (SADABS procedure)'
_exptl_crystal_colour black
_exptl_crystal_density_diffrn 1.737
_exptl_crystal_description prism
_exptl_crystal_F_000 678
_exptl_crystal_size_max 0.3
_exptl_crystal_size_mid 0.2
_exptl_crystal_size_min 0.15
_refine_diff_density_max 0.899
_refine_diff_density_min -1.135
_refine_diff_density_rms 0.129
_refine_ls_extinction_method none
_refine_ls_goodness_of_fit_all 0.987
_refine_ls_goodness_of_fit_obs 1.028
_refine_ls_hydrogen_treatment refall
_refine_ls_matrix_type full
_refine_ls_number_parameters 375
_refine_ls_number_reflns 11259
_refine_ls_number_restraints 0
_refine_ls_restrained_S_all 1.028
_refine_ls_restrained_S_obs 1.028
_refine_ls_R_factor_all 0.0661
_refine_ls_R_factor_obs 0.0369
_refine_ls_shift/esd_max 0.014
_refine_ls_shift/esd_mean 0.000
_refine_ls_structure_factor_coef Fsqd
_refine_ls_weighting_details 'w=1/[\s^2^(Fo^2^)+(0.0173P)^2^+0.0000P] where P=(Fo^2^+2Fc^2^)/3'
_refine_ls_weighting_scheme calc
_refine_ls_wR_factor_all 0.0792
_refine_ls_wR_factor_obs 0.0671
_reflns_number_observed 8130
_reflns_number_total 11276
_reflns_observed_criterion >2sigma(I)
_cod_data_source_file b009543psup1.cif
_cod_data_source_block pier-gsx
_cod_depositor_comments
;
The following automatic conversions were performed:

'_refine_ls_weighting_scheme' value 'calc
w=1/[\s^2^(Fo^2^)+(0.0173P)^2^+0.0000P] where P=(Fo^2^+2Fc^2^)/3' was
changed to 'calc'. New tag '_refine_ls_weighting_details' was
created. The value of the new tag was set to
'w=1/[\s^2^(Fo^2^)+(0.0173P)^2^+0.0000P] where P=(Fo^2^+2Fc^2^)/3'.

Automatic conversion script
Id: cif_fix_values 3143 2015-03-26 13:38:13Z robertas 
;
_cod_original_cell_volume 1307.70(4)
_cod_original_sg_symbol_H-M P-1
_cod_database_code 7213458

loop_
_symmetry_equiv_pos_as_xyz
'x, y, z'
'-x, -y, -z'

loop_
_atom_site_aniso_label
_atom_site_aniso_U_11
_atom_site_aniso_U_22
_atom_site_aniso_U_33
_atom_site_aniso_U_23
_atom_site_aniso_U_13
_atom_site_aniso_U_12
Sb 0.01212(6) 0.01388(6) 0.01353(6) -0.00300(4) -0.00351(5) -0.00322(4)
Cl1 0.0203(3) 0.0323(3) 0.0202(3) -0.0022(2) 0.0017(2) 0.0048(2)
Cl2 0.0300(3) 0.0160(2) 0.0207(2) -0.0024(2) -0.0062(2) -0.0083(2)
Cl3 0.0295(3) 0.0180(2) 0.0319(3) 0.0015(2) -0.0079(3) -0.0104(2)
Cl4 0.0222(3) 0.0239(3) 0.0201(2) -0.0070(2) 0.0014(2) -0.0009(2)
Cl5 0.0247(3) 0.0290(3) 0.0274(3) -0.0057(2) -0.0162(2) -0.0012(2)
Cl6 0.0299(3) 0.0302(3) 0.0306(3) -0.0043(2) -0.0203(3) -0.0048(2)
C1 0.0135(10) 0.0133(8) 0.0150(9) -0.0014(7) -0.0059(7) 0.0001(7)
C2 0.0134(10) 0.0136(9) 0.0206(10) 0.0015(7) -0.0064(8) -0.0028(7)
C3 0.0157(10) 0.0169(9) 0.0188(10) 0.0034(7) -0.0050(8) -0.0022(8)
C4 0.0166(11) 0.0187(10) 0.0136(9) 0.0012(7) -0.0016(8) 0.0003(8)
C5 0.0173(10) 0.0158(9) 0.0147(9) -0.0028(7) -0.0048(8) -0.0006(7)
C6 0.0137(10) 0.0124(8) 0.0155(9) -0.0011(7) -0.0046(7) -0.0007(7)
C7 0.0146(10) 0.0118(8) 0.0138(8) -0.0013(7) -0.0048(7) -0.0010(7)
C8 0.0136(10) 0.0127(8) 0.0173(9) -0.0029(7) -0.0051(8) 0.0001(7)
C9 0.0105(9) 0.0124(8) 0.0163(9) -0.0003(7) -0.0018(7) -0.0009(7)
C10 0.0131(10) 0.0149(9) 0.0153(9) -0.0025(7) -0.0054(8) 0.0009(7)
C11 0.0134(10) 0.0137(8) 0.0151(9) -0.0029(7) -0.0055(7) -0.0008(7)
C12 0.0114(9) 0.0126(8) 0.0147(8) -0.0012(7) -0.0043(7) -0.0020(7)
C13 0.0219(12) 0.0211(11) 0.0249(12) 0.0003(9) -0.0076(10) -0.0090(9)
C14 0.0278(15) 0.0320(14) 0.0255(13) 0.0096(11) -0.0053(11) -0.0124(11)
C15 0.0255(13) 0.0261(12) 0.0140(10) 0.0020(8) -0.0018(9) -0.0041(10)
C16 0.037(2) 0.0270(12) 0.0177(10) -0.0032(9) -0.0102(11) -0.0100(11)
C17 0.0214(12) 0.0202(10) 0.0202(10) -0.0055(8) -0.0055(9) -0.0067(9)
C18 0.0148(10) 0.0200(10) 0.0185(10) -0.0009(8) -0.0011(8) -0.0060(8)
C19 0.0180(11) 0.0242(11) 0.0135(9) -0.0041(8) -0.0026(8) -0.0014(9)
C20 0.0229(12) 0.0252(11) 0.0195(10) -0.0091(9) -0.0041(9) -0.0079(9)
Cl7 0.0428(4) 0.0406(4) 0.0268(3) -0.0041(3) -0.0020(3) -0.0162(3)
Cl8 0.0302(3) 0.0330(3) 0.0282(3) -0.0084(2) -0.0067(3) -0.0073(3)
C21 0.0326(15) 0.0284(13) 0.0234(12) -0.0086(10) -0.0096(11) 0.0014(11)

loop_
_atom_site_label
_atom_site_type_symbol
_atom_site_fract_x
_atom_site_fract_y
_atom_site_fract_z
_atom_site_U_iso_or_equiv
_atom_site_thermal_displace_type
_atom_site_occupancy
_atom_site_calc_flag
Sb Sb -0.16610(2) 0.942814(13) 0.238060(10) 0.01298(4) Uani 1 d
Cl1 Cl 0.04315(7) 0.86857(6) 0.10233(4) 0.02742(13) Uani 1 d
Cl2 Cl -0.22228(7) 0.72894(5) 0.29244(4) 0.02203(11) Uani 1 d
Cl3 Cl -0.11422(7) 1.15854(5) 0.18896(5) 0.02646(12) Uani 1 d
Cl4 Cl -0.37311(7) 1.01617(5) 0.37772(4) 0.02396(12) Uani 1 d
Cl5 Cl -0.31652(7) 0.96929(6) 0.13124(4) 0.02502(12) Uani 1 d
Cl6 Cl -0.01570(7) 0.91594(6) 0.34731(5) 0.02727(13) Uani 1 d
C1 C 0.5114(2) 1.6945(2) -0.1120(2) 0.0139(4) Uani 1 d
C2 C 0.6082(2) 1.7815(2) -0.1678(2) 0.0158(4) Uani 1 d
C3 C 0.6486(2) 1.7805(2) -0.2757(2) 0.0178(4) Uani 1 d
C4 C 0.5938(3) 1.6970(2) -0.3233(2) 0.0178(4) Uani 1 d
C5 C 0.4870(2) 1.6146(2) -0.2652(2) 0.0161(4) Uani 1 d
C6 C 0.4528(2) 1.6129(2) -0.1598(2) 0.0140(4) Uani 1 d
C7 C 0.3610(2) 1.5623(2) -0.05732(15) 0.0134(4) Uani 1 d
C8 C 0.2532(2) 1.4841(2) -0.0025(2) 0.0146(4) Uani 1 d
C9 C 0.2005(2) 1.4946(2) 0.1058(2) 0.0139(4) Uani 1 d
C10 C 0.2571(2) 1.5776(2) 0.1527(2) 0.0144(4) Uani 1 d
C11 C 0.3654(2) 1.6582(2) 0.09560(15) 0.0138(4) Uani 1 d
C12 C 0.4174(2) 1.6462(2) -0.00928(15) 0.0129(3) Uani 1 d
C13 C 0.6656(3) 1.8719(2) -0.1204(2) 0.0221(5) Uani 1 d
C14 C 0.7512(4) 1.8743(3) -0.3436(2) 0.0295(6) Uani 1 d
C15 C 0.6491(3) 1.6989(3) -0.4390(2) 0.0234(5) Uani 1 d
C16 C 0.4152(3) 1.5390(3) -0.3146(2) 0.0259(5) Uani 1 d
C17 C 0.1955(3) 1.3958(2) -0.0518(2) 0.0201(4) Uani 1 d
C18 C 0.0763(3) 1.4229(2) 0.1735(2) 0.0186(4) Uani 1 d
C19 C 0.1899(3) 1.5831(2) 0.2677(2) 0.0191(4) Uani 1 d
C20 C 0.4151(3) 1.7512(2) 0.1457(2) 0.0220(5) Uani 1 d
H13A H 0.7789(38) 1.8592(29) -0.1428(22) 0.044(9) Uiso 1 d
H13B H 0.6300(34) 1.8584(28) -0.0517(23) 0.037(8) Uiso 1 d
H13C H 0.6326(34) 1.9598(30) -0.1374(21) 0.037(8) Uiso 1 d
H14A H 0.7656(43) 1.8778(36) -0.4103(30) 0.069(12) Uiso 1 d
H14B H 0.8359(56) 1.8624(44) -0.3322(33) 0.094(16) Uiso 1 d
H14C H 0.7144(49) 1.9530(42) -0.3248(30) 0.077(13) Uiso 1 d
H15A H 0.7488(32) 1.6978(24) -0.4648(18) 0.018(7) Uiso 1 d
H15B H 0.6153(34) 1.7762(30) -0.4669(22) 0.037(8) Uiso 1 d
H15C H 0.6300(38) 1.6283(32) -0.4643(24) 0.050(10) Uiso 1 d
H16A H 0.3773(37) 1.5886(31) -0.3691(24) 0.046(9) Uiso 1 d
H16B H 0.3215(38) 1.5113(32) -0.2703(24) 0.048(9) Uiso 1 d
H16C H 0.4831(35) 1.4642(29) -0.3431(21) 0.036(8) Uiso 1 d
H17A H 0.1999(30) 1.3075(26) -0.0234(19) 0.024(7) Uiso 1 d
H17B H 0.2507(37) 1.3909(30) -0.1199(24) 0.047(9) Uiso 1 d
H17C H 0.0886(34) 1.4242(27) -0.0428(20) 0.031(8) Uiso 1 d
H18A H 0.1009(34) 1.3670(29) 0.2315(22) 0.039(8) Uiso 1 d
H18B H 0.0372(32) 1.3703(26) 0.1410(20) 0.029(7) Uiso 1 d
H18C H -0.0023(33) 1.4786(27) 0.2088(20) 0.026(7) Uiso 1 d
H19A H 0.1907(36) 1.4922(31) 0.3005(22) 0.045(9) Uiso 1 d
H19B H 0.0958(32) 1.6287(26) 0.2857(19) 0.024(7) Uiso 1 d
H19C H 0.2388(29) 1.6240(24) 0.2954(18) 0.016(6) Uiso 1 d
H20A H 0.3300(32) 1.8082(26) 0.1844(19) 0.023(7) Uiso 1 d
H20B H 0.4847(33) 1.8088(27) 0.0988(20) 0.030(8) Uiso 1 d
H20C H 0.4680(37) 1.7078(31) 0.1901(23) 0.045(9) Uiso 1 d
Cl7 Cl -0.10732(9) 1.37553(7) 0.45662(5) 0.0377(2) Uani 1 d
Cl8 Cl -0.35225(8) 1.22631(6) 0.56781(5) 0.03023(13) Uani 1 d
C21 C -0.1758(3) 1.2263(3) 0.4726(2) 0.0280(5) Uani 1 d
H21A H -0.1847(34) 1.2156(28) 0.4161(23) 0.035(8) Uiso 1 d
H21B H -0.1044(39) 1.1641(33) 0.4931(25) 0.053(10) Uiso 1 d

loop_
_atom_type_symbol
_atom_type_description
_atom_type_scat_dispersion_real
_atom_type_scat_dispersion_imag
_atom_type_scat_source
C C 0.0033 0.0016 'International Tables Vol C Tables 4.2.6.8 and 6.1.1.4'
H H 0.0000 0.0000 'International Tables Vol C Tables 4.2.6.8 and 6.1.1.4'
Cl Cl 0.1484 0.1585 'International Tables Vol C Tables 4.2.6.8 and 6.1.1.4'
Sb Sb -0.5866 1.5461 'International Tables Vol C Tables 4.2.6.8 and 6.1.1.4'

loop_
_geom_angle_atom_site_label_1
_geom_angle_atom_site_label_2
_geom_angle_atom_site_label_3
_geom_angle
Cl1 Sb Cl5 90.63(2)
Cl1 Sb Cl4 178.50(2)
Cl5 Sb Cl4 90.86(2)
Cl1 Sb Cl2 90.48(2)
Cl5 Sb Cl2 90.42(2)
Cl4 Sb Cl2 89.32(2)
Cl1 Sb Cl3 91.17(2)
Cl5 Sb Cl3 90.26(2)
Cl4 Sb Cl3 89.02(2)
Cl2 Sb Cl3 178.21(2)
Cl1 Sb Cl6 89.79(2)
Cl5 Sb Cl6 179.54(2)
Cl4 Sb Cl6 88.72(2)
Cl2 Sb Cl6 89.40(2)
Cl3 Sb Cl6 89.91(2)
C2 C1 C6 122.9(2)
C2 C1 C12 146.7(2)
C6 C1 C12 90.1(2)
C1 C2 C3 114.2(2)
C1 C2 C13 124.2(2)
C3 C2 C13 121.6(2)
C2 C3 C4 123.0(2)
C2 C3 C14 118.2(2)
C4 C3 C14 118.8(2)
C5 C4 C3 122.1(2)
C5 C4 C15 118.9(2)
C3 C4 C15 118.9(2)
C6 C5 C4 114.1(2)
C6 C5 C16 123.4(2)
C4 C5 C16 122.5(2)
C5 C6 C1 123.4(2)
C5 C6 C7 146.3(2)
C1 C6 C7 90.1(2)
C8 C7 C12 123.3(2)
C8 C7 C6 146.6(2)
C12 C7 C6 89.94(15)
C7 C8 C9 114.0(2)
C7 C8 C17 123.5(2)
C9 C8 C17 122.5(2)
C8 C9 C10 122.4(2)
C8 C9 C18 119.7(2)
C10 C9 C18 117.8(2)
C11 C10 C9 123.0(2)
C11 C10 C19 119.4(2)
C9 C10 C19 117.6(2)
C12 C11 C10 114.2(2)
C12 C11 C20 123.8(2)
C10 C11 C20 122.0(2)
C11 C12 C7 123.1(2)
C11 C12 C1 146.8(2)
C7 C12 C1 89.8(2)
C2 C13 H13A 111.7(17)
C2 C13 H13B 109.5(18)
H13A C13 H13B 108.5(26)
C2 C13 H13C 111.9(18)
H13A C13 H13C 108.6(23)
H13B C13 H13C 106.5(26)
C3 C14 H14A 116.0(24)
C3 C14 H14B 111.3(28)
H14A C14 H14B 110.5(37)
C3 C14 H14C 109.3(26)
H14A C14 H14C 106.6(33)
H14B C14 H14C 102.3(37)
C4 C15 H15A 111.5(16)
C4 C15 H15B 109.5(18)
H15A C15 H15B 102.5(23)
C4 C15 H15C 114.5(18)
H15A C15 H15C 104.9(26)
H15B C15 H15C 113.2(27)
C5 C16 H16A 115.1(18)
C5 C16 H16B 115.3(18)
H16A C16 H16B 97.0(26)
C5 C16 H16C 110.8(18)
H16A C16 H16C 108.8(24)
H16B C16 H16C 108.9(25)
C8 C17 H17A 115.2(16)
C8 C17 H17B 111.4(19)
H17A C17 H17B 103.5(24)
C8 C17 H17C 110.1(16)
H17A C17 H17C 105.0(22)
H17B C17 H17C 111.4(26)
C9 C18 H18A 113.5(17)
C9 C18 H18B 117.0(16)
H18A C18 H18B 106.5(22)
C9 C18 H18C 110.5(16)
H18A C18 H18C 101.2(23)
H18B C18 H18C 106.7(24)
C10 C19 H19A 107.7(17)
C10 C19 H19B 111.7(16)
H19A C19 H19B 112.5(24)
C10 C19 H19C 114.7(15)
H19A C19 H19C 107.2(23)
H19B C19 H19C 103.1(22)
C11 C20 H20A 110.6(16)
C11 C20 H20B 116.1(16)
H20A C20 H20B 105.1(22)
C11 C20 H20C 111.7(19)
H20A C20 H20C 109.6(24)
H20B C20 H20C 103.4(24)
Cl8 C21 Cl7 111.63(14)
Cl8 C21 H21A 108.1(21)
Cl7 C21 H21A 107.0(19)
Cl8 C21 H21B 110.1(19)
Cl7 C21 H21B 105.2(19)
H21A C21 H21B 114.6(29)

loop_
_geom_bond_atom_site_label_1
_geom_bond_atom_site_label_2
_geom_bond_distance
Sb Cl1 2.3487(6)
Sb Cl5 2.3642(6)
Sb Cl4 2.3655(6)
Sb Cl2 2.3791(5)
Sb Cl3 2.3794(5)
Sb Cl6 2.3913(6)
C1 C2 1.384(3)
C1 C6 1.445(3)
C1 C12 1.478(3)
C2 C3 1.413(3)
C2 C13 1.504(3)
C3 C4 1.435(3)
C3 C14 1.513(3)
C4 C5 1.418(3)
C4 C15 1.507(3)
C5 C6 1.383(3)
C5 C16 1.502(3)
C6 C7 1.476(3)
C7 C8 1.386(3)
C7 C12 1.451(3)
C8 C9 1.425(3)
C8 C17 1.506(3)
C9 C10 1.436(3)
C9 C18 1.494(3)
C10 C11 1.413(3)
C10 C19 1.508(3)
C11 C12 1.385(3)
C11 C20 1.504(3)
C13 H13A 1.02(3)
C13 H13B 0.90(3)
C13 H13C 0.96(3)
C14 H14A 0.88(4)
C14 H14B 0.87(5)
C14 H14C 0.89(4)
C15 H15A 0.90(3)
C15 H15B 0.91(3)
C15 H15C 0.94(3)
C16 H16A 1.00(3)
C16 H16B 0.97(3)
C16 H16C 0.97(3)
C17 H17A 0.96(3)
C17 H17B 0.92(3)
C17 H17C 0.99(3)
C18 H18A 1.00(3)
C18 H18B 0.96(3)
C18 H18C 0.92(3)
C19 H19A 1.01(3)
C19 H19B 0.92(3)
C19 H19C 0.89(3)
C20 H20A 0.97(3)
C20 H20B 0.99(3)
C20 H20C 0.95(3)
Cl7 C21 1.772(3)
Cl8 C21 1.761(3)
C21 H21A 0.84(3)
C21 H21B 0.96(4)

loop_
_geom_torsion_atom_site_label_1
_geom_torsion_atom_site_label_2
_geom_torsion_atom_site_label_3
_geom_torsion_atom_site_label_4
_geom_torsion
C6 C1 C2 C3 -2.0(3)
C12 C1 C2 C3 -173.7(3)
C6 C1 C2 C13 177.1(2)
C12 C1 C2 C13 5.3(5)
C1 C2 C3 C4 0.2(3)
C13 C2 C3 C4 -178.9(2)
C1 C2 C3 C14 178.5(2)
C13 C2 C3 C14 -0.5(3)
C2 C3 C4 C5 4.1(3)
C14 C3 C4 C5 -174.2(2)
C2 C3 C4 C15 -177.2(2)
C14 C3 C4 C15 4.5(3)
C3 C4 C5 C6 -6.1(3)
C15 C4 C5 C6 175.2(2)
C3 C4 C5 C16 172.4(2)
C15 C4 C5 C16 -6.3(3)
C4 C5 C6 C1 4.4(3)
C16 C5 C6 C1 -174.1(2)
C4 C5 C6 C7 177.5(3)
C16 C5 C6 C7 -1.0(5)
C2 C1 C6 C5 -0.4(3)
C12 C1 C6 C5 175.0(2)
C2 C1 C6 C7 -176.6(2)
C12 C1 C6 C7 -1.1(2)
C5 C6 C7 C8 1.1(6)
C1 C6 C7 C8 175.3(3)
C5 C6 C7 C12 -173.1(3)
C1 C6 C7 C12 1.1(2)
C12 C7 C8 C9 0.8(3)
C6 C7 C8 C9 -172.2(3)
C12 C7 C8 C17 -179.3(2)
C6 C7 C8 C17 7.7(5)
C7 C8 C9 C10 -1.0(3)
C17 C8 C9 C10 179.2(2)
C7 C8 C9 C18 175.6(2)
C17 C8 C9 C18 -4.3(3)
C8 C9 C10 C11 2.1(3)
C18 C9 C10 C11 -174.5(2)
C8 C9 C10 C19 178.4(2)
C18 C9 C10 C19 1.8(3)
C9 C10 C11 C12 -2.7(3)
C19 C10 C11 C12 -179.0(2)
C9 C10 C11 C20 175.6(2)
C19 C10 C11 C20 -0.7(3)
C10 C11 C12 C7 2.6(3)
C20 C11 C12 C7 -175.7(2)
C10 C11 C12 C1 174.3(3)
C20 C11 C12 C1 -4.0(5)
C8 C7 C12 C11 -1.8(3)
C6 C7 C12 C11 174.4(2)
C8 C7 C12 C1 -177.3(2)
C6 C7 C12 C1 -1.1(2)
C2 C1 C12 C11 1.1(6)
C6 C1 C12 C11 -171.9(3)
C2 C1 C12 C7 174.2(3)
C6 C1 C12 C7 1.1(2)
